data_2209929
loop_
_publ_author_name
'Min, Shi Jing'
'Na, Chen Ju'
'Dong, Liu Lian'

_publ_section_title
;
 Tris(3,3'-diamino-2,2'-bipyridine)nickel(II) dinitrate
;
_journal_issue 8
_journal_name_full 'Acta Crystallographica Section E'
_journal_page_first m1810
_journal_page_last m1811
_journal_paper_doi 10.1107/S1600536806026304
_journal_volume 62
_journal_year 2006
_chemical_formula_iupac '[Ni (C10 H10 N4)3] (N O3)2'
_chemical_formula_moiety 'C30 H30 N12 Ni 2+, 2N O3 -'
_chemical_formula_sum 'C30 H30 N14 Ni O6'
_chemical_formula_weight 741.39
_chemical_name_systematic
;
 ?
;
_space_group_IT_number 155
_symmetry_cell_setting trigonal
_symmetry_space_group_name_Hall 'R 3 2"'
_symmetry_space_group_name_H-M 'R 3 2 :H'
_atom_sites_solution_hydrogens geom
_atom_sites_solution_primary direct
_atom_sites_solution_secondary difmap
_audit_creation_method SHELXL-97
_cell_angle_alpha 90.00
_cell_angle_beta 90.00
_cell_angle_gamma 120.00
_cell_formula_units_Z 3
_cell_length_a 14.537(2)
_cell_length_b 14.537(2)
_cell_length_c 13.125(4)
_cell_measurement_reflns_used 523
_cell_measurement_temperature 293(2)
_cell_measurement_theta_max 17.5975
_cell_measurement_theta_min 2.2415
_cell_volume 2402.0(9)
_computing_cell_refinement 'SAINT (Bruker, 1997)'
_computing_data_collection 'SMART (Bruker, 1997)'
_computing_data_reduction SAINT
_computing_molecular_graphics SHELXTL
_computing_publication_material SHELXTL
_computing_structure_refinement SHELXTL
_computing_structure_solution 'SHELXTL  (Bruker, 2001)'
_diffrn_ambient_temperature 298(2)
_diffrn_measured_fraction_theta_full 1.000
_diffrn_measured_fraction_theta_max 1.000
_diffrn_measurement_device_type 'Bruker Smart APEX CCD'
_diffrn_measurement_method '\f and \w scans'
_diffrn_radiation_monochromator graphite
_diffrn_radiation_source 'fine-focus sealed tube'
_diffrn_radiation_type MoK\a
_diffrn_radiation_wavelength 0.71073
_diffrn_reflns_av_R_equivalents 0.0877
_diffrn_reflns_av_sigmaI/netI 0.0777
_diffrn_reflns_limit_h_max 17
_diffrn_reflns_limit_h_min -17
_diffrn_reflns_limit_k_max 17
_diffrn_reflns_limit_k_min -11
_diffrn_reflns_limit_l_max 16
_diffrn_reflns_limit_l_min -15
_diffrn_reflns_number 4515
_diffrn_reflns_theta_full 25.99
_diffrn_reflns_theta_max 25.99
_diffrn_reflns_theta_min 2.24
_exptl_absorpt_coefficient_mu 0.675
_exptl_absorpt_correction_T_max 0.9670
_exptl_absorpt_correction_T_min 0.9174
_exptl_absorpt_correction_type multi-scan
_exptl_absorpt_process_details 'SADABS (Sheldrick, 1996)'
_exptl_crystal_colour yellow
_exptl_crystal_density_diffrn 1.537
_exptl_crystal_density_method 'not measured'
_exptl_crystal_description prism
_exptl_crystal_F_000 1152
_exptl_crystal_size_max 0.13
_exptl_crystal_size_mid 0.13
_exptl_crystal_size_min 0.05
_refine_diff_density_max 0.636
_refine_diff_density_min -0.347
_refine_ls_abs_structure_details 'Flack (1983), 462 Friedel pairs'
_refine_ls_abs_structure_Flack 0.09(4)
_refine_ls_extinction_method none
_refine_ls_goodness_of_fit_ref 1.117
_refine_ls_hydrogen_treatment constr
_refine_ls_matrix_type full
_refine_ls_number_parameters 78
_refine_ls_number_reflns 1056
_refine_ls_number_restraints 0
_refine_ls_restrained_S_all 1.117
_refine_ls_R_factor_all 0.0758
_refine_ls_R_factor_gt 0.0611
_refine_ls_shift/su_max 0.000
_refine_ls_shift/su_mean 0.000
_refine_ls_structure_factor_coef Fsqd
_refine_ls_weighting_details 'calc w=1/[\s^2^(Fo^2^)+(0.0322P)^2^] where P=(Fo^2^+2Fc^2^)/3'
_refine_ls_weighting_scheme calc
_refine_ls_wR_factor_gt 0.0943
_refine_ls_wR_factor_ref 0.0990
_reflns_number_gt 890
_reflns_number_total 1056
_reflns_threshold_expression I>2\s(I)
_cod_data_source_file lh2115.cif
_cod_data_source_block I
_cod_depositor_comments
;
The following automatic conversions were performed:
'_symmetry_cell_setting' value 'Trigonal' changed to 'trigonal' according
to '/home/saulius/struct/CIF-dictionaries/cif_core.dic' dictionary named
'cif_core.dic' version 2.4.1 from 2010-06-29.

Automatic conversion script
Id: cif_fix_enum 1527 2010-12-29 10:47:43Z saulius 

The following automatic conversions were performed:

'_symmetry_cell_setting' value 'Trigonal' changed to 'trigonal'
according to /home/saulius/struct/CIF-dictionaries/cif_core.dic
dictionary named 'cif_core.dic' version 2.4.1 from 2010-06-29.

Automatic conversion script
Id: cif_fix_values 1715 2011-07-08 13:25:40Z adriana 
;
_cod_original_cell_volume 2402.2(9)
_cod_original_sg_symbol_H-M 'R 3 2'
_cod_database_code 2209929
_cod_database_fobs_code 2209929

loop_
_symmetry_equiv_pos_as_xyz
'x, y, z'
'-y, x-y, z'
'-x+y, -x, z'
'y, x, -z'
'x-y, -y, -z'
'-x, -x+y, -z'
'x+2/3, y+1/3, z+1/3'
'-y+2/3, x-y+1/3, z+1/3'
'-x+y+2/3, -x+1/3, z+1/3'
'y+2/3, x+1/3, -z+1/3'
'x-y+2/3, -y+1/3, -z+1/3'
'-x+2/3, -x+y+1/3, -z+1/3'
'x+1/3, y+2/3, z+2/3'
'-y+1/3, x-y+2/3, z+2/3'
'-x+y+1/3, -x+2/3, z+2/3'
'y+1/3, x+2/3, -z+2/3'
'x-y+1/3, -y+2/3, -z+2/3'
'-x+1/3, -x+y+2/3, -z+2/3'

loop_
_atom_site_type_symbol
_atom_site_label
_atom_site_fract_x
_atom_site_fract_y
_atom_site_fract_z
_atom_site_U_iso_or_equiv
_atom_site_adp_type
_atom_site_calc_flag
_atom_site_refinement_flags
_atom_site_occupancy
Ni Ni1 0.3333 0.6667 0.1667 0.0290(4) Uani d S 1
N N1 0.2716(4) 0.5250(2) 0.0856(2) 0.0379(9) Uani d . 1
C C3 0.1480(6) 0.3151(4) 0.0321(4) 0.0642(15) Uani d . 1
H H3 0.1066 0.2443 0.0131 0.077 Uiso calc R 1
C C4 0.2200(4) 0.3416(4) 0.1111(4) 0.0486(13) Uani d . 1
C C1 0.1978(4) 0.4963(5) 0.0134(4) 0.0521(14) Uani d . 1
H H1 0.1866 0.5480 -0.0165 0.063 Uiso calc R 1
C C5 0.2896(3) 0.4510(3) 0.1295(3) 0.0388(12) Uani d . 1
N N2 0.2210(4) 0.2636(3) 0.1679(4) 0.0775(16) Uani d . 1
H H2A 0.1769 0.1979 0.1546 0.093 Uiso calc R 1
H H2B 0.2657 0.2800 0.2171 0.093 Uiso calc R 1
C C2 0.1366(4) 0.3910(5) -0.0187(4) 0.0632(16) Uani d . 1
H H2 0.0895 0.3730 -0.0730 0.076 Uiso calc R 1
N N3 0.0000 0.0000 0.1220(4) 0.0465(14) Uani d S 1
O O1 0.0969(3) 0.0310(3) 0.1224(3) 0.0698(12) Uani d . 1

loop_
_atom_site_aniso_label
_atom_site_aniso_U_11
_atom_site_aniso_U_22
_atom_site_aniso_U_33
_atom_site_aniso_U_12
_atom_site_aniso_U_13
_atom_site_aniso_U_23
Ni1 0.0267(5) 0.0267(5) 0.0335(7) 0.0134(2) 0.000 0.000
N1 0.038(3) 0.0382(19) 0.043(2) 0.023(2) -0.004(2) -0.0047(14)
C3 0.052(4) 0.041(3) 0.088(4) 0.014(4) -0.011(4) -0.022(3)
C4 0.039(3) 0.037(3) 0.066(3) 0.015(2) 0.002(3) -0.007(3)
C1 0.047(3) 0.056(3) 0.055(4) 0.028(3) -0.011(3) -0.005(3)
C5 0.034(3) 0.031(3) 0.050(3) 0.016(2) -0.002(2) -0.006(2)
N2 0.061(3) 0.029(2) 0.129(4) 0.013(2) -0.016(3) 0.006(3)
C2 0.050(4) 0.062(4) 0.062(4) 0.017(3) -0.026(3) -0.021(3)
N3 0.047(2) 0.047(2) 0.046(3) 0.0234(11) 0.000 0.000
O1 0.0430(19) 0.065(3) 0.102(3) 0.027(2) 0.0014(18) -0.004(2)

loop_
_atom_type_symbol
_atom_type_description
_atom_type_scat_dispersion_real
_atom_type_scat_dispersion_imag
_atom_type_scat_source
C C 0.0033 0.0016 'International Tables Vol C Tables 4.2.6.8 and 6.1.1.4'
H H 0.0000 0.0000 'International Tables Vol C Tables 4.2.6.8 and 6.1.1.4'
N N 0.0061 0.0033 'International Tables Vol C Tables 4.2.6.8 and 6.1.1.4'
O O 0.0106 0.0060 'International Tables Vol C Tables 4.2.6.8 and 6.1.1.4'
Ni Ni 0.3393 1.1124 'International Tables Vol C Tables 4.2.6.8 and 6.1.1.4'

loop_
_geom_angle_atom_site_label_1
_geom_angle_atom_site_label_2
_geom_angle_atom_site_label_3
_geom_angle_site_symmetry_1
_geom_angle_site_symmetry_3
_geom_angle
_geom_angle_publ_flag
N1 Ni1 N1 12 3_565 172.7(3) y
N1 Ni1 N1 12 . 78.6(3) y
N1 Ni1 N1 3_565 . 96.18(12) y
N1 Ni1 N1 12 2_665 89.5(2) y
N1 Ni1 N1 3_565 2_665 96.18(12) ?
N1 Ni1 N1 . 2_665 96.18(12) ?
N1 Ni1 N1 12 11_565 96.18(12) ?
N1 Ni1 N1 3_565 11_565 89.5(2) ?
N1 Ni1 N1 . 11_565 172.7(3) ?
N1 Ni1 N1 2_665 11_565 78.6(3) ?
N1 Ni1 N1 12 10_455 96.18(12) ?
N1 Ni1 N1 3_565 10_455 78.6(3) ?
N1 Ni1 N1 . 10_455 89.5(2) ?
N1 Ni1 N1 2_665 10_455 172.7(3) ?
N1 Ni1 N1 11_565 10_455 96.18(12) ?
C1 N1 C5 . . 119.9(4) ?
C1 N1 Ni1 . . 123.7(4) ?
C5 N1 Ni1 . . 114.1(3) ?
C2 C3 C4 . . 121.4(4) ?
C2 C3 H3 . . 119.3 ?
C4 C3 H3 . . 119.3 ?
N2 C4 C3 . . 119.9(5) ?
N2 C4 C5 . . 122.8(5) ?
C3 C4 C5 . . 117.2(4) ?
N1 C1 C2 . . 121.9(5) ?
N1 C1 H1 . . 119.0 ?
C2 C1 H1 . . 119.0 ?
N1 C5 C4 . . 120.4(4) ?
N1 C5 C5 . 12 114.0(3) ?
C4 C5 C5 . 12 125.3(3) ?
C4 N2 H2A . . 120.0 ?
C4 N2 H2B . . 120.0 ?
H2A N2 H2B . . 120.0 ?
C3 C2 C1 . . 118.0(5) ?
C3 C2 H2 . . 121.0 ?
C1 C2 H2 . . 121.0 ?
O1 N3 O1 3 . 119.998(6) ?
O1 N3 O1 3 2 119.998(6) ?
O1 N3 O1 . 2 119.998(6) ?

loop_
_geom_bond_atom_site_label_1
_geom_bond_atom_site_label_2
_geom_bond_site_symmetry_2
_geom_bond_distance
_geom_bond_publ_flag
Ni1 N1 12 2.081(3) ?
Ni1 N1 3_565 2.081(3) ?
Ni1 N1 . 2.081(3) y
Ni1 N1 2_665 2.081(3) ?
Ni1 N1 11_565 2.081(3) ?
Ni1 N1 10_455 2.081(3) ?
N1 C1 . 1.333(6) ?
N1 C5 . 1.356(5) ?
C3 C2 . 1.369(8) ?
C3 C4 . 1.383(7) ?
C3 H3 . 0.9300 ?
C4 N2 . 1.364(6) ?
C4 C5 . 1.415(6) ?
C1 C2 . 1.397(7) ?
C1 H1 . 0.9300 ?
C5 C5 12 1.471(8) ?
N2 H2A . 0.8600 ?
N2 H2B . 0.8600 ?
C2 H2 . 0.9300 ?
N3 O1 3 1.245(3) ?
N3 O1 . 1.245(3) ?
N3 O1 2 1.245(3) ?

loop_
_geom_hbond_atom_site_label_D
_geom_hbond_atom_site_label_H
_geom_hbond_atom_site_label_A
_geom_hbond_site_symmetry_A
_geom_hbond_distance_DH
_geom_hbond_distance_HA
_geom_hbond_distance_DA
_geom_hbond_angle_DHA
N2 H2B N2 12 0.86 2.37 2.829(9) 114.1

loop_
_geom_torsion_atom_site_label_1
_geom_torsion_atom_site_label_2
_geom_torsion_atom_site_label_3
_geom_torsion_atom_site_label_4
_geom_torsion_site_symmetry_1
_geom_torsion_site_symmetry_4
_geom_torsion
N1 Ni1 N1 C1 12 . 170.0(5)
N1 Ni1 N1 C1 3_565 . -4.8(4)
N1 Ni1 N1 C1 2_665 . -101.8(3)
N1 Ni1 N1 C1 10_455 . 73.6(4)
N1 Ni1 N1 C5 12 . 7.3(2)
N1 Ni1 N1 C5 3_565 . -167.5(4)
N1 Ni1 N1 C5 2_665 . 95.5(4)
N1 Ni1 N1 C5 10_455 . -89.1(3)
C2 C3 C4 N2 . . 172.4(6)
C2 C3 C4 C5 . . -7.1(8)
C5 N1 C1 C2 . . 0.5(7)
Ni1 N1 C1 C2 . . -161.3(4)
C1 N1 C5 C4 . . -9.8(7)
Ni1 N1 C5 C4 . . 153.6(3)
C1 N1 C5 C5 . 12 176.8(5)
Ni1 N1 C5 C5 . 12 -19.8(6)
N2 C4 C5 N1 . . -166.4(5)
C3 C4 C5 N1 . . 13.0(7)
N2 C4 C5 C5 . 12 6.1(8)
C3 C4 C5 C5 . 12 -174.5(6)
C4 C3 C2 C1 . . -1.8(9)
N1 C1 C2 C3 . . 5.4(8)
